data_7017471
loop_
_publ_author_name
'Langley, Stuart K.'
'Chilton, Nicholas F.'
'Gass, Ian A.'
'Moubaraki, Boujemaa'
'Murray, Keith S.'

_publ_section_title
;
 Planar tetranuclear lanthanide clusters with the Dy(4) analogue
 displaying slow magnetic relaxation.
;
_journal_issue 47
_journal_name_full 'Dalton transactions (Cambridge, England : 2003)'
_journal_page_first 12656
_journal_page_last 12659
_journal_paper_doi 10.1039/c1dt11750e
_journal_volume 40
_journal_year 2011
_chemical_formula_sum 'C53 H71 Cl2 Dy4 N2 O29.5'
_chemical_formula_weight 1928.99
_chemical_name_systematic
;
?
;
_space_group_IT_number 2
_symmetry_cell_setting triclinic
_symmetry_space_group_name_Hall '-P 1'
_symmetry_space_group_name_H-M 'P -1'
_atom_sites_solution_hydrogens geom
_atom_sites_solution_primary direct
_atom_sites_solution_secondary difmap
_audit_creation_date '9 November 2005'
_audit_creation_method SHELXL-97
_cell_angle_alpha 79.175(2)
_cell_angle_beta 78.201(2)
_cell_angle_gamma 77.741(2)
_cell_formula_units_Z 1
_cell_length_a 11.1148(3)
_cell_length_b 12.4349(4)
_cell_length_c 13.2270(4)
_cell_measurement_reflns_used 9902
_cell_measurement_temperature 123(2)
_cell_measurement_theta_max 30.16
_cell_measurement_theta_min 2.46
_cell_volume 1728.65(9)
_computing_cell_refinement 'Bruker Apex2 V2.0'
_computing_data_collection 'Bruker Apex2 V2.0'
_computing_data_reduction 'Bruker Apex2 V2.0'
_computing_molecular_graphics x-seed
_computing_publication_material CIFTAB
_computing_structure_refinement 'SHELXL-97 (Sheldrick, 1997)'
_computing_structure_solution 'SHELXS-97 (Sheldrick, 1990)'
_diffrn_ambient_temperature 123(2)
_diffrn_measured_fraction_theta_full 0.998
_diffrn_measured_fraction_theta_max 0.998
_diffrn_measurement_device_type 'Bruker X8 Apex CCD'
_diffrn_measurement_method 'phi and omega scans'
_diffrn_radiation_monochromator graphite
_diffrn_radiation_source 'fine-focus sealed tube'
_diffrn_radiation_type MoK\a
_diffrn_radiation_wavelength 0.71073
_diffrn_reflns_av_R_equivalents 0.0256
_diffrn_reflns_av_sigmaI/netI 0.0254
_diffrn_reflns_limit_h_max 14
_diffrn_reflns_limit_h_min -14
_diffrn_reflns_limit_k_max 16
_diffrn_reflns_limit_k_min -16
_diffrn_reflns_limit_l_max 17
_diffrn_reflns_limit_l_min -17
_diffrn_reflns_number 27401
_diffrn_reflns_theta_full 27.50
_diffrn_reflns_theta_max 27.50
_diffrn_reflns_theta_min 2.45
_diffrn_standards_decay_% 0
_diffrn_standards_interval_count 0
_diffrn_standards_interval_time 0
_diffrn_standards_number 0
_exptl_absorpt_coefficient_mu 4.432
_exptl_absorpt_correction_T_max 0.642
_exptl_absorpt_correction_T_min 0.359
_exptl_absorpt_correction_type multi-scan
_exptl_absorpt_process_details SADABS
_exptl_crystal_colour colourless
_exptl_crystal_density_diffrn 1.850
_exptl_crystal_density_method 'not measured'
_exptl_crystal_description block
_exptl_crystal_F_000 934
_exptl_crystal_size_max 0.6
_exptl_crystal_size_mid 0.2
_exptl_crystal_size_min 0.1
_refine_diff_density_max 1.276
_refine_diff_density_min -0.697
_refine_diff_density_rms 0.118
_refine_ls_extinction_method none
_refine_ls_goodness_of_fit_ref 1.075
_refine_ls_hydrogen_treatment mixed
_refine_ls_matrix_type full
_refine_ls_number_parameters 503
_refine_ls_number_reflns 7933
_refine_ls_number_restraints 74
_refine_ls_restrained_S_all 1.091
_refine_ls_R_factor_all 0.0322
_refine_ls_R_factor_gt 0.0249
_refine_ls_shift/su_max 0.004
_refine_ls_shift/su_mean 0.000
_refine_ls_structure_factor_coef Fsqd
_refine_ls_weighting_details 'calc w=1/[\s^2^(Fo^2^)+(0.0215P)^2^+5.0612P] where P=(Fo^2^+2Fc^2^)/3'
_refine_ls_weighting_scheme calc
_refine_ls_wR_factor_gt 0.0586
_refine_ls_wR_factor_ref 0.0628
_reflns_number_gt 6830
_reflns_number_total 7933
_reflns_threshold_expression >2sigma(I)
_cod_data_source_file c1dt11750e.txt
_cod_data_source_block 2Dy4final
_cod_original_sg_symbol_H-M p-1
_cod_original_formula_sum 'C53 H71 Cl2 Dy4 N2 O29.50'
_cod_database_code 7017471

loop_
_symmetry_equiv_pos_as_xyz
'x, y, z'
'-x, -y, -z'

loop_
_atom_site_label
_atom_site_type_symbol
_atom_site_fract_x
_atom_site_fract_y
_atom_site_fract_z
_atom_site_U_iso_or_equiv
_atom_site_adp_type
_atom_site_occupancy
_atom_site_symmetry_multiplicity
_atom_site_calc_flag
_atom_site_refinement_flags
_atom_site_disorder_assembly
_atom_site_disorder_group
Dy1 Dy 0.603052(15) 1.026814(15) 0.207946(13) 0.01952(5) Uani 1 1 d . . .
Dy2 Dy 0.409017(15) 0.889491(14) 0.078157(12) 0.01773(5) Uani 1 1 d . . .
O1 O 0.5965(2) 0.9600(2) 0.05726(19) 0.0182(5) Uani 1 1 d D . .
O2 O 0.2021(2) 1.0167(2) 0.12740(19) 0.0216(5) Uani 1 1 d . . .
O3 O 0.3985(2) 0.9951(2) 0.21020(19) 0.0210(5) Uani 1 1 d . . .
O4 O 0.4957(2) 1.0409(3) 0.3795(2) 0.0297(6) Uani 1 1 d . . .
O5 O 0.7172(3) 1.1728(3) 0.2347(2) 0.0359(7) Uani 1 1 d . . .
O6 O 0.6992(2) 1.1388(2) 0.0495(2) 0.0238(6) Uani 1 1 d . . .
O7 O 0.7474(3) 1.2160(3) -0.1660(2) 0.0328(7) Uani 1 1 d . . .
O8 O 0.6100(3) 0.8403(2) 0.2708(2) 0.0300(6) Uani 1 1 d . . .
O9 O 0.5063(3) 0.7544(2) 0.1931(2) 0.0311(6) Uani 1 1 d . . .
O10 O 0.4726(3) 1.2015(2) 0.2015(2) 0.0298(6) Uani 1 1 d . . .
O11 O 0.7556(3) 0.9564(3) 0.3339(2) 0.0307(6) Uani 1 1 d . . .
O12 O 0.8235(2) 0.9333(3) 0.1735(2) 0.0290(6) Uani 1 1 d . . .
O13 O 0.9322(3) 0.8468(3) 0.2938(3) 0.0430(8) Uani 1 1 d . . .
O17 O 0.4463(2) 1.2021(2) 0.0397(2) 0.0260(6) Uani 1 1 d . . .
N1 N 0.8399(3) 0.9101(3) 0.2684(3) 0.0287(8) Uani 1 1 d . . .
C1 C 0.0940(3) 1.0320(4) 0.0782(3) 0.0264(8) Uani 1 1 d . . .
H1A H 0.0390 0.9830 0.1172 0.040 Uiso 1 1 calc R . .
H1B H 0.1200 1.0154 0.0081 0.040 Uiso 1 1 calc R . .
H1C H 0.0509 1.1078 0.0764 0.040 Uiso 1 1 calc R . .
C2 C 0.1801(3) 1.0422(3) 0.2278(3) 0.0232(8) Uani 1 1 d . . .
C3 C 0.0646(4) 1.0731(4) 0.2852(3) 0.0350(10) Uani 1 1 d . . .
H3 H -0.0069 1.0778 0.2572 0.042 Uiso 1 1 calc R . .
C4 C 0.0539(4) 1.0977(5) 0.3854(4) 0.0471(14) Uani 1 1 d . . .
H4 H -0.0246 1.1181 0.4246 0.056 Uiso 1 1 calc R . .
C5 C 0.1592(4) 1.0916(5) 0.4259(3) 0.0424(12) Uani 1 1 d . . .
H5 H 0.1515 1.1083 0.4929 0.051 Uiso 1 1 calc R . .
C6 C 0.2799(4) 1.0604(4) 0.3680(3) 0.0290(9) Uani 1 1 d . . .
C7 C 0.2918(3) 1.0320(3) 0.2678(3) 0.0220(8) Uani 1 1 d . . .
C8 C 0.3839(4) 1.0594(4) 0.4177(3) 0.0299(9) Uani 1 1 d . . .
H8 H 0.3646 1.0744 0.4861 0.036 Uiso 1 1 calc R . .
C9 C 0.6993(5) 1.2090(5) 0.3339(4) 0.0484(13) Uani 1 1 d . . .
H9A H 0.7785 1.1985 0.3561 0.073 Uiso 1 1 calc R . .
H9B H 0.6455 1.1663 0.3843 0.073 Uiso 1 1 calc R . .
H9C H 0.6617 1.2864 0.3282 0.073 Uiso 1 1 calc R . .
C10 C 0.7852(4) 1.2313(4) 0.1500(4) 0.0347(10) Uani 1 1 d . . .
C11 C 0.8613(5) 1.3014(4) 0.1584(5) 0.0454(12) Uani 1 1 d . . .
H11 H 0.8666 1.3159 0.2237 0.054 Uiso 1 1 calc R . .
C12 C 0.9307(5) 1.3508(4) 0.0686(5) 0.0494(13) Uani 1 1 d . . .
H12 H 0.9842 1.3967 0.0746 0.059 Uiso 1 1 calc R . .
C13 C 0.9221(5) 1.3334(4) -0.0268(4) 0.0426(11) Uani 1 1 d . . .
H13 H 0.9702 1.3663 -0.0858 0.051 Uiso 1 1 calc R . .
C14 C 0.8388(4) 1.2643(3) -0.0377(4) 0.0330(9) Uani 1 1 d . . .
C15 C 0.7710(4) 1.2102(4) 0.0513(3) 0.0297(9) Uani 1 1 d . . .
C16 C 0.8247(4) 1.2584(4) -0.1411(4) 0.0390(11) Uani 1 1 d . . .
H16 H 0.8800 1.2902 -0.1954 0.047 Uiso 1 1 calc R . .
C17 C 0.5739(4) 0.7562(4) 0.2586(3) 0.0348(10) Uani 1 1 d . . .
C18 C 0.6253(8) 0.6458(5) 0.3228(6) 0.076(2) Uani 1 1 d . . .
C19 C 0.6322(8) 0.6652(5) 0.4316(5) 0.082(2) Uani 1 1 d . . .
H19A H 0.5508 0.6978 0.4646 0.124 Uiso 1 1 calc R . .
H19B H 0.6896 0.7147 0.4262 0.124 Uiso 1 1 calc R . .
H19C H 0.6604 0.5955 0.4725 0.124 Uiso 1 1 calc R . .
C20 C 0.7676(9) 0.6108(7) 0.2610(8) 0.117(4) Uani 1 1 d . . .
H20A H 0.8105 0.5473 0.3013 0.176 Uiso 1 1 calc R . .
H20B H 0.8112 0.6719 0.2512 0.176 Uiso 1 1 calc R . .
H20C H 0.7647 0.5927 0.1942 0.176 Uiso 1 1 calc R . .
C21 C 0.5649(10) 0.5546(5) 0.3193(7) 0.105(3) Uani 1 1 d . . .
H21A H 0.6083 0.4867 0.3533 0.158 Uiso 1 1 calc R . .
H21B H 0.5667 0.5480 0.2478 0.158 Uiso 1 1 calc R . .
H21C H 0.4798 0.5686 0.3543 0.158 Uiso 1 1 calc R . .
C22 C 0.4254(4) 1.2459(3) 0.1221(3) 0.0263(8) Uani 1 1 d . A .
C23 C 0.3380(4) 1.3585(4) 0.1243(4) 0.0366(10) Uani 1 1 d . . .
C24 C 0.3944(11) 1.4341(7) 0.1666(11) 0.076(4) Uani 0.742(12) 1 d P A 6
H24A H 0.3456 1.5077 0.1583 0.114 Uiso 0.742(12) 1 calc PR A 6
H24B H 0.4781 1.4355 0.1296 0.114 Uiso 0.742(12) 1 calc PR A 6
H24C H 0.3964 1.4081 0.2395 0.114 Uiso 0.742(12) 1 calc PR A 6
C25 C 0.2161(8) 1.3397(7) 0.2038(9) 0.069(3) Uani 0.742(12) 1 d P A 6
H25A H 0.1606 1.4098 0.2088 0.104 Uiso 0.742(12) 1 calc PR A 6
H25B H 0.2373 1.3075 0.2712 0.104 Uiso 0.742(12) 1 calc PR A 6
H25C H 0.1759 1.2903 0.1801 0.104 Uiso 0.742(12) 1 calc PR A 6
C26 C 0.3025(11) 1.4052(7) 0.0180(7) 0.082(4) Uani 0.742(12) 1 d P A 6
H26A H 0.2649 1.3528 -0.0041 0.124 Uiso 0.742(12) 1 calc PR A 6
H26B H 0.3760 1.4185 -0.0315 0.124 Uiso 0.742(12) 1 calc PR A 6
H26C H 0.2441 1.4739 0.0222 0.124 Uiso 0.742(12) 1 calc PR A 6
Cl4S Cl 0.9281(10) 1.4668(9) 0.6087(7) 0.094(3) Uani 0.25 1 d PDU B 1
Cl1S Cl 0.7243(8) 1.2328(8) 0.5725(5) 0.083(2) Uani 0.25 1 d PDU C 2
Cl2S Cl 0.8970(9) 1.3602(8) 0.4512(7) 0.081(3) Uani 0.25 1 d PDU C 2
C1S C 0.8293(15) 1.3158(14) 0.5735(9) 0.033(4) Uani 0.25 1 d PDU C 2
H1S1 H 0.7865 1.3795 0.6074 0.040 Uiso 0.25 1 calc PR C 2
H1S2 H 0.8931 1.2742 0.6133 0.040 Uiso 0.25 1 calc PR C 2
O2S O 0.781(3) 1.270(2) 0.561(3) 0.135(11) Uani 0.25 1 d PDU D 4
O1S O 0.8473(13) 1.4414(8) 0.6216(8) 0.088(3) Uani 0.50 1 d PDU E 3
C2S C 0.9710(14) 1.3664(19) 0.529(2) 0.071(7) Uani 0.25 1 d PDU B 1
H2S1 H 1.0322 1.3890 0.4697 0.085 Uiso 0.25 1 calc PR B 1
H2S2 H 1.0092 1.2974 0.5673 0.085 Uiso 0.25 1 calc PR B 1
Cl3S Cl 0.8458(12) 1.3458(11) 0.4871(11) 0.124(5) Uani 0.25 1 d PDU B 1
H1 H 0.653(3) 0.913(3) 0.037(4) 0.034(13) Uiso 1 1 d D . .
C25' C 0.2189(16) 1.3468(15) 0.118(2) 0.042(6) Uani 0.258(12) 1 d P A 5
H25D H 0.1905 1.2930 0.1753 0.063 Uiso 0.258(12) 1 calc PR A 5
H25E H 0.2201 1.3223 0.0533 0.063 Uiso 0.258(12) 1 calc PR A 5
H25F H 0.1635 1.4172 0.1216 0.063 Uiso 0.258(12) 1 calc PR A 5
C26' C 0.406(3) 1.440(2) 0.037(2) 0.070(8) Uani 0.258(12) 1 d PU A 5
H26D H 0.4299 1.4084 -0.0268 0.105 Uiso 0.258(12) 1 calc PR A 5
H26E H 0.4800 1.4506 0.0585 0.105 Uiso 0.258(12) 1 calc PR A 5
H26F H 0.3514 1.5101 0.0259 0.105 Uiso 0.258(12) 1 calc PR A 5
C24' C 0.344(4) 1.399(3) 0.225(3) 0.083(10) Uani 0.258(12) 1 d PU A 5
H24D H 0.3139 1.4777 0.2195 0.124 Uiso 0.258(12) 1 calc PR A 5
H24E H 0.4294 1.3832 0.2365 0.124 Uiso 0.258(12) 1 calc PR A 5
H24F H 0.2939 1.3612 0.2831 0.124 Uiso 0.258(12) 1 calc PR A 5

loop_
_atom_site_aniso_label
_atom_site_aniso_U_11
_atom_site_aniso_U_22
_atom_site_aniso_U_33
_atom_site_aniso_U_23
_atom_site_aniso_U_13
_atom_site_aniso_U_12
Dy1 0.01337(8) 0.02983(10) 0.01649(9) -0.00610(7) -0.00382(6) -0.00291(7)
Dy2 0.01458(8) 0.02264(9) 0.01649(9) -0.00218(6) -0.00392(6) -0.00402(6)
O1 0.0134(12) 0.0232(13) 0.0168(12) -0.0046(10) -0.0018(9) 0.0000(10)
O2 0.0120(12) 0.0365(15) 0.0167(12) -0.0057(11) -0.0031(9) -0.0037(10)
O3 0.0112(11) 0.0325(14) 0.0181(12) -0.0066(11) -0.0017(9) 0.0001(10)
O4 0.0171(13) 0.0500(18) 0.0228(14) -0.0108(13) -0.0057(11) -0.0007(12)
O5 0.0365(17) 0.0450(18) 0.0351(17) -0.0176(14) -0.0140(14) -0.0093(14)
O6 0.0198(13) 0.0289(14) 0.0268(14) -0.0062(11) -0.0069(11) -0.0090(11)
O7 0.0279(15) 0.0354(16) 0.0359(16) 0.0041(13) -0.0075(13) -0.0142(13)
O8 0.0258(15) 0.0347(16) 0.0301(15) 0.0039(12) -0.0144(12) -0.0054(12)
O9 0.0350(16) 0.0298(15) 0.0297(15) 0.0022(12) -0.0157(13) -0.0049(13)
O10 0.0290(15) 0.0336(16) 0.0280(15) -0.0098(12) -0.0102(12) 0.0009(12)
O11 0.0201(14) 0.0525(19) 0.0214(14) -0.0114(13) -0.0053(11) -0.0037(13)
O12 0.0179(13) 0.0504(18) 0.0167(13) -0.0035(12) -0.0028(10) -0.0031(12)
O13 0.0200(15) 0.068(2) 0.0370(18) -0.0062(16) -0.0124(13) 0.0065(15)
O17 0.0228(14) 0.0300(15) 0.0263(14) -0.0108(12) -0.0061(11) 0.0004(11)
N1 0.0158(15) 0.048(2) 0.0230(17) -0.0051(15) -0.0045(13) -0.0054(14)
C1 0.0140(17) 0.046(2) 0.0201(18) -0.0055(17) -0.0075(14) -0.0020(16)
C2 0.0151(17) 0.035(2) 0.0180(17) -0.0036(15) -0.0037(14) -0.0007(15)
C3 0.0154(18) 0.066(3) 0.023(2) -0.012(2) -0.0048(15) -0.0002(19)
C4 0.017(2) 0.093(4) 0.027(2) -0.024(2) 0.0003(17) 0.008(2)
C5 0.021(2) 0.082(4) 0.022(2) -0.022(2) -0.0020(16) 0.005(2)
C6 0.0165(18) 0.048(3) 0.0210(19) -0.0074(17) -0.0039(15) 0.0011(17)
C7 0.0143(17) 0.033(2) 0.0178(17) -0.0024(15) -0.0038(13) -0.0015(15)
C8 0.024(2) 0.047(3) 0.0164(18) -0.0075(17) -0.0064(15) 0.0036(18)
C9 0.041(3) 0.069(4) 0.045(3) -0.032(3) -0.011(2) -0.008(3)
C10 0.027(2) 0.030(2) 0.053(3) -0.012(2) -0.020(2) 0.0001(17)
C11 0.043(3) 0.040(3) 0.065(3) -0.017(2) -0.026(3) -0.008(2)
C12 0.045(3) 0.035(3) 0.077(4) -0.006(3) -0.028(3) -0.013(2)
C13 0.034(3) 0.033(2) 0.061(3) 0.001(2) -0.013(2) -0.012(2)
C14 0.027(2) 0.025(2) 0.046(3) -0.0002(18) -0.0073(19) -0.0054(17)
C15 0.0174(18) 0.038(2) 0.034(2) -0.0097(18) -0.0085(16) 0.0028(16)
C16 0.032(2) 0.032(2) 0.050(3) 0.004(2) -0.004(2) -0.0102(19)
C17 0.038(2) 0.034(2) 0.032(2) 0.0050(18) -0.0156(19) -0.0048(19)
C18 0.127(6) 0.038(3) 0.082(5) 0.018(3) -0.080(5) -0.020(4)
C19 0.144(7) 0.053(4) 0.060(4) 0.023(3) -0.065(5) -0.024(4)
C20 0.117(7) 0.072(5) 0.168(10) -0.033(6) -0.087(7) 0.044(5)
C21 0.189(10) 0.039(3) 0.110(6) 0.030(4) -0.104(7) -0.028(5)
C22 0.0241(19) 0.025(2) 0.031(2) -0.0102(16) -0.0053(16) -0.0018(16)
C23 0.040(3) 0.025(2) 0.045(3) -0.0133(19) -0.011(2) 0.0049(18)
C24 0.082(7) 0.028(4) 0.134(11) -0.032(5) -0.053(7) 0.005(4)
C25 0.045(5) 0.056(5) 0.091(8) -0.022(5) -0.002(5) 0.024(4)
C26 0.125(10) 0.050(5) 0.060(6) -0.019(4) -0.049(6) 0.051(6)
Cl4S 0.100(6) 0.114(6) 0.067(5) -0.036(4) -0.026(4) 0.011(5)
Cl1S 0.107(5) 0.122(6) 0.035(3) -0.034(3) 0.009(3) -0.057(5)
Cl2S 0.095(6) 0.055(4) 0.098(6) -0.009(4) -0.035(5) -0.005(4)
C1S 0.046(8) 0.039(8) 0.019(6) -0.019(6) -0.006(6) -0.004(6)
O2S 0.141(14) 0.136(14) 0.107(13) -0.040(9) 0.015(9) 0.004(9)
O1S 0.137(8) 0.053(5) 0.047(5) 0.000(4) -0.003(6) 0.023(6)
C2S 0.080(9) 0.070(9) 0.063(9) -0.024(7) -0.012(6) -0.002(6)
Cl3S 0.133(8) 0.075(6) 0.144(9) -0.030(6) -0.004(7) 0.018(6)
C25' 0.017(8) 0.023(9) 0.085(19) -0.016(10) -0.017(9) 0.012(6)
C26' 0.065(11) 0.054(10) 0.077(11) 0.004(8) 0.002(8) -0.008(8)
C24' 0.090(13) 0.075(13) 0.091(13) -0.036(9) -0.023(9) -0.004(9)

loop_
_atom_type_symbol
_atom_type_description
_atom_type_scat_dispersion_real
_atom_type_scat_dispersion_imag
_atom_type_scat_source
C C 0.0033 0.0016 'International Tables Vol C Tables 4.2.6.8 and 6.1.1.4'
H H 0.0000 0.0000 'International Tables Vol C Tables 4.2.6.8 and 6.1.1.4'
N N 0.0061 0.0033 'International Tables Vol C Tables 4.2.6.8 and 6.1.1.4'
O O 0.0106 0.0060 'International Tables Vol C Tables 4.2.6.8 and 6.1.1.4'
Dy Dy -0.1892 4.4098 'International Tables Vol C Tables 4.2.6.8 and 6.1.1.4'
Cl Cl 0.1484 0.1585 'International Tables Vol C Tables 4.2.6.8 and 6.1.1.4'

loop_
_geom_angle_atom_site_label_1
_geom_angle_atom_site_label_2
_geom_angle_atom_site_label_3
_geom_angle
_geom_angle_site_symmetry_1
_geom_angle_site_symmetry_3
O8 Dy1 O1 79.41(10) . .
O8 Dy1 O10 143.74(10) . .
O1 Dy1 O10 106.22(9) . .
O8 Dy1 O4 80.99(11) . .
O1 Dy1 O4 142.59(9) . .
O10 Dy1 O4 73.32(10) . .
O8 Dy1 O3 75.05(9) . .
O1 Dy1 O3 69.77(9) . .
O10 Dy1 O3 73.74(10) . .
O4 Dy1 O3 74.54(9) . .
O8 Dy1 O6 136.34(10) . .
O1 Dy1 O6 68.09(9) . .
O10 Dy1 O6 75.54(10) . .
O4 Dy1 O6 141.75(10) . .
O3 Dy1 O6 116.88(8) . .
O8 Dy1 O12 72.50(10) . .
O1 Dy1 O12 81.99(9) . .
O10 Dy1 O12 143.24(10) . .
O4 Dy1 O12 121.46(9) . .
O3 Dy1 O12 140.15(9) . .
O6 Dy1 O12 74.74(9) . .
O8 Dy1 O11 68.34(10) . .
O1 Dy1 O11 128.53(9) . .
O10 Dy1 O11 123.67(10) . .
O4 Dy1 O11 70.87(9) . .
O3 Dy1 O11 132.53(9) . .
O6 Dy1 O11 110.44(9) . .
O12 Dy1 O11 51.05(9) . .
O8 Dy1 O5 134.07(10) . .
O1 Dy1 O5 130.46(10) . .
O10 Dy1 O5 69.39(10) . .
O4 Dy1 O5 85.36(10) . .
O3 Dy1 O5 141.75(10) . .
O6 Dy1 O5 63.04(9) . .
O12 Dy1 O5 78.09(10) . .
O11 Dy1 O5 65.75(10) . .
O8 Dy1 N1 65.31(10) . .
O1 Dy1 N1 104.48(9) . .
O10 Dy1 N1 141.23(10) . .
O4 Dy1 N1 95.68(9) . .
O3 Dy1 N1 140.24(10) . .
O6 Dy1 N1 94.85(9) . .
O12 Dy1 N1 25.79(9) . .
O11 Dy1 N1 25.56(9) . .
O5 Dy1 N1 72.79(10) . .
O8 Dy1 Dy2 115.77(7) . 2_675
O1 Dy1 Dy2 36.37(6) . 2_675
O10 Dy1 Dy2 77.11(7) . 2_675
O4 Dy1 Dy2 145.99(7) . 2_675
O3 Dy1 Dy2 81.41(6) . 2_675
O6 Dy1 Dy2 38.36(6) . 2_675
O12 Dy1 Dy2 92.38(6) . 2_675
O11 Dy1 Dy2 141.76(6) . 2_675
O5 Dy1 Dy2 99.71(7) . 2_675
N1 Dy1 Dy2 118.04(7) . 2_675
O8 Dy1 Dy2 66.72(7) . .
O1 Dy1 Dy2 35.72(6) . .
O10 Dy1 Dy2 96.61(7) . .
O4 Dy1 Dy2 106.96(7) . .
O3 Dy1 Dy2 35.51(6) . .
O6 Dy1 Dy2 98.12(6) . .
O12 Dy1 Dy2 108.53(7) . .
O11 Dy1 Dy2 134.70(7) . .
O5 Dy1 Dy2 158.33(7) . .
N1 Dy1 Dy2 122.07(7) . .
Dy2 Dy1 Dy2 60.091(5) 2_675 .
O17 Dy2 O9 81.50(10) 2_675 .
O17 Dy2 O1 84.80(9) 2_675 2_675
O9 Dy2 O1 153.79(10) . 2_675
O17 Dy2 O3 139.79(9) 2_675 .
O9 Dy2 O3 81.01(10) . .
O1 Dy2 O3 95.60(9) 2_675 .
O17 Dy2 O1 72.48(9) 2_675 .
O9 Dy2 O1 82.14(10) . .
O1 Dy2 O1 72.43(10) 2_675 .
O3 Dy2 O1 69.46(8) . .
O17 Dy2 O6 73.24(9) 2_675 2_675
O9 Dy2 O6 126.57(10) . 2_675
O1 Dy2 O6 69.40(9) 2_675 2_675
O3 Dy2 O6 144.08(9) . 2_675
O1 Dy2 O6 130.13(9) . 2_675
O17 Dy2 O7 112.47(11) 2_675 2_675
O9 Dy2 O7 75.31(10) . 2_675
O1 Dy2 O7 130.80(9) 2_675 2_675
O3 Dy2 O7 97.56(10) . 2_675
O1 Dy2 O7 155.62(9) . 2_675
O6 Dy2 O7 72.41(10) 2_675 2_675
O17 Dy2 O2 151.46(9) 2_675 .
O9 Dy2 O2 124.54(10) . .
O1 Dy2 O2 75.02(8) 2_675 .
O3 Dy2 O2 63.60(8) . .
O1 Dy2 O2 118.54(8) . .
O6 Dy2 O2 80.78(9) 2_675 .
O7 Dy2 O2 69.22(10) 2_675 .
O17 Dy2 Dy1 60.64(7) 2_675 2_675
O9 Dy2 Dy1 141.71(8) . 2_675
O1 Dy2 Dy1 36.08(6) 2_675 2_675
O3 Dy2 Dy1 131.55(6) . 2_675
O1 Dy2 Dy1 91.08(6) . 2_675
O6 Dy2 Dy1 40.11(6) 2_675 2_675
O7 Dy2 Dy1 112.38(7) 2_675 2_675
O2 Dy2 Dy1 91.79(6) . 2_675
O17 Dy2 Dy2 75.89(7) 2_675 2_675
O9 Dy2 Dy2 117.77(7) . 2_675
O1 Dy2 Dy2 36.57(6) 2_675 2_675
O3 Dy2 Dy2 80.83(6) . 2_675
O1 Dy2 Dy2 35.86(6) . 2_675
O6 Dy2 Dy2 100.75(6) 2_675 2_675
O7 Dy2 Dy2 166.10(7) 2_675 2_675
O2 Dy2 Dy2 98.03(6) . 2_675
Dy1 Dy2 Dy2 60.991(5) 2_675 2_675
O17 Dy2 Dy1 103.80(7) 2_675 .
O9 Dy2 Dy1 72.13(7) . .
O1 Dy2 Dy1 89.74(6) 2_675 .
O3 Dy2 Dy1 36.15(6) . .
O1 Dy2 Dy1 34.75(6) . .
O6 Dy2 Dy1 159.04(6) 2_675 .
O7 Dy2 Dy1 126.10(7) 2_675 .
O2 Dy2 Dy1 96.19(6) . .
Dy1 Dy2 Dy1 119.909(5) 2_675 .
Dy2 Dy2 Dy1 58.918(5) 2_675 .
Dy1 O1 Dy2 107.55(10) . 2_675
Dy1 O1 Dy2 109.53(10) . .
Dy2 O1 Dy2 107.57(10) 2_675 .
Dy1 O1 H1 118(4) . .
Dy2 O1 H1 107(4) 2_675 .
Dy2 O1 H1 107(4) . .
C2 O2 C1 116.4(3) . .
C2 O2 Dy2 114.7(2) . .
C1 O2 Dy2 125.3(2) . .
C7 O3 Dy2 121.9(2) . .
C7 O3 Dy1 129.7(2) . .
Dy2 O3 Dy1 108.34(9) . .
C8 O4 Dy1 133.0(3) . .
C10 O5 C9 117.6(4) . .
C10 O5 Dy1 120.6(2) . .
C9 O5 Dy1 121.2(3) . .
C15 O6 Dy2 133.6(3) . 2_675
C15 O6 Dy1 123.4(2) . .
Dy2 O6 Dy1 101.53(9) 2_675 .
C16 O7 Dy2 136.6(3) . 2_675
C17 O8 Dy1 142.6(3) . .
C17 O9 Dy2 133.4(3) . .
C22 O10 Dy1 121.2(2) . .
N1 O11 Dy1 94.5(2) . .
N1 O12 Dy1 96.9(2) . .
C22 O17 Dy2 146.7(3) . 2_675
O13 N1 O11 122.1(3) . .
O13 N1 O12 121.6(3) . .
O11 N1 O12 116.3(3) . .
O13 N1 Dy1 170.2(3) . .
O11 N1 Dy1 59.96(18) . .
O12 N1 Dy1 57.34(17) . .
O2 C1 H1A 109.5 . .
O2 C1 H1B 109.5 . .
H1A C1 H1B 109.5 . .
O2 C1 H1C 109.5 . .
H1A C1 H1C 109.5 . .
H1B C1 H1C 109.5 . .
C3 C2 O2 125.2(3) . .
C3 C2 C7 122.0(4) . .
O2 C2 C7 112.8(3) . .
C2 C3 C4 120.2(4) . .
C2 C3 H3 119.9 . .
C4 C3 H3 119.9 . .
C5 C4 C3 119.7(4) . .
C5 C4 H4 120.1 . .
C3 C4 H4 120.1 . .
C4 C5 C6 121.3(4) . .
C4 C5 H5 119.4 . .
C6 C5 H5 119.4 . .
C7 C6 C5 119.5(4) . .
C7 C6 C8 124.2(3) . .
C5 C6 C8 116.3(4) . .
O3 C7 C6 124.6(3) . .
O3 C7 C2 118.1(3) . .
C6 C7 C2 117.3(3) . .
O4 C8 C6 127.0(4) . .
O4 C8 H8 116.5 . .
C6 C8 H8 116.5 . .
O5 C9 H9A 109.5 . .
O5 C9 H9B 109.5 . .
H9A C9 H9B 109.5 . .
O5 C9 H9C 109.5 . .
H9A C9 H9C 109.5 . .
H9B C9 H9C 109.5 . .
C11 C10 O5 124.3(4) . .
C11 C10 C15 122.0(5) . .
O5 C10 C15 113.8(4) . .
C10 C11 C12 119.5(5) . .
C10 C11 H11 120.3 . .
C12 C11 H11 120.3 . .
C13 C12 C11 121.3(5) . .
C13 C12 H12 119.4 . .
C11 C12 H12 119.4 . .
C12 C13 C14 120.1(5) . .
C12 C13 H13 119.9 . .
C14 C13 H13 119.9 . .
C15 C14 C16 122.7(4) . .
C15 C14 C13 120.0(4) . .
C16 C14 C13 117.2(4) . .
O6 C15 C14 124.4(4) . .
O6 C15 C10 118.5(4) . .
C14 C15 C10 117.1(4) . .
O7 C16 C14 126.8(4) . .
O7 C16 H16 116.6 . .
C14 C16 H16 116.6 . .
O8 C17 O9 124.9(4) . .
O8 C17 C18 116.3(4) . .
O9 C17 C18 118.6(4) . .
C21 C18 C19 115.6(6) . .
C21 C18 C17 113.9(5) . .
C19 C18 C17 109.7(5) . .
C21 C18 C20 104.0(7) . .
C19 C18 C20 108.5(6) . .
C17 C18 C20 104.1(6) . .
C18 C19 H19A 109.5 . .
C18 C19 H19B 109.5 . .
H19A C19 H19B 109.5 . .
C18 C19 H19C 109.5 . .
H19A C19 H19C 109.5 . .
H19B C19 H19C 109.5 . .
C18 C20 H20A 109.5 . .
C18 C20 H20B 109.5 . .
H20A C20 H20B 109.5 . .
C18 C20 H20C 109.5 . .
H20A C20 H20C 109.5 . .
H20B C20 H20C 109.5 . .
C18 C21 H21A 109.5 . .
C18 C21 H21B 109.5 . .
H21A C21 H21B 109.5 . .
C18 C21 H21C 109.5 . .
H21A C21 H21C 109.5 . .
H21B C21 H21C 109.5 . .
O10 C22 O17 123.4(4) . .
O10 C22 C23 118.5(4) . .
O17 C22 C23 118.1(4) . .
C25' C23 C24 136.8(10) . .
C25' C23 C26 67.0(12) . .
C24 C23 C26 113.8(7) . .
C25' C23 C22 109.5(8) . .
C24 C23 C22 109.7(5) . .
C26 C23 C22 111.0(4) . .
C25' C23 C24' 113.0(17) . .
C26 C23 C24' 139.4(15) . .
C22 C23 C24' 106.9(14) . .
C24 C23 C25 106.1(7) . .
C26 C23 C25 108.3(7) . .
C22 C23 C25 107.6(4) . .
C24' C23 C25 72.3(15) . .
C25' C23 C26' 119.0(15) . .
C22 C23 C26' 104.4(10) . .
C24' C23 C26' 103.2(19) . .
C23 C24 H24A 109.5 . .
C23 C24 H24B 109.5 . .
C23 C24 H24C 109.5 . .
C23 C25 H25A 109.5 . .
C23 C25 H25B 109.5 . .
C23 C25 H25C 109.5 . .
C23 C26 H26A 109.5 . .
C23 C26 H26B 109.5 . .
C23 C26 H26C 109.5 . .
Cl2S C1S Cl1S 110.9(6) . .
Cl2S C1S H1S1 109.5 . .
Cl1S C1S H1S1 109.5 . .
Cl2S C1S H1S2 109.5 . .
Cl1S C1S H1S2 109.5 . .
H1S1 C1S H1S2 108.0 . .
Cl3S C2S Cl4S 110.6(7) . .
Cl3S C2S H2S1 109.5 . .
Cl4S C2S H2S1 109.5 . .
Cl3S C2S H2S2 109.5 . .
Cl4S C2S H2S2 109.5 . .
H2S1 C2S H2S2 108.1 . .
C23 C25' H25D 109.5 . .
C23 C25' H25E 109.5 . .
C23 C25' H25F 109.5 . .
C23 C26' H26D 109.5 . .
C23 C26' H26E 109.5 . .
C23 C26' H26F 109.5 . .
C23 C24' H24D 109.5 . .
C23 C24' H24E 109.5 . .
C23 C24' H24F 109.5 . .

loop_
_geom_bond_atom_site_label_1
_geom_bond_atom_site_label_2
_geom_bond_distance
_geom_bond_site_symmetry_2
Dy1 O8 2.302(3) .
Dy1 O1 2.318(2) .
Dy1 O10 2.340(3) .
Dy1 O4 2.357(3) .
Dy1 O3 2.382(2) .
Dy1 O6 2.468(3) .
Dy1 O12 2.470(3) .
Dy1 O11 2.529(3) .
Dy1 O5 2.537(3) .
Dy1 N1 2.912(3) .
Dy2 O17 2.275(3) 2_675
Dy2 O9 2.290(3) .
Dy2 O1 2.335(3) 2_675
Dy2 O3 2.345(3) .
Dy2 O1 2.374(2) .
Dy2 O6 2.378(3) 2_675
Dy2 O7 2.380(3) 2_675
Dy2 O2 2.539(2) .
O1 Dy2 2.335(3) 2_675
O1 H1 0.796(10) .
O2 C2 1.384(4) .
O2 C1 1.443(4) .
O3 C7 1.315(4) .
O4 C8 1.233(5) .
O5 C10 1.392(6) .
O5 C9 1.428(5) .
O6 C15 1.321(5) .
O6 Dy2 2.378(3) 2_675
O7 C16 1.224(5) .
O7 Dy2 2.380(3) 2_675
O8 C17 1.244(5) .
O9 C17 1.264(5) .
O10 C22 1.252(5) .
O11 N1 1.260(4) .
O12 N1 1.276(4) .
O13 N1 1.218(4) .
O17 C22 1.266(5) .
O17 Dy2 2.275(3) 2_675
C1 H1A 0.9600 .
C1 H1B 0.9600 .
C1 H1C 0.9600 .
C2 C3 1.369(5) .
C2 C7 1.420(5) .
C3 C4 1.391(6) .
C3 H3 0.9300 .
C4 C5 1.367(6) .
C4 H4 0.9300 .
C5 C6 1.417(5) .
C5 H5 0.9300 .
C6 C7 1.407(5) .
C6 C8 1.439(5) .
C8 H8 0.9300 .
C9 H9A 0.9600 .
C9 H9B 0.9600 .
C9 H9C 0.9600 .
C10 C11 1.371(6) .
C10 C15 1.424(6) .
C11 C12 1.391(8) .
C11 H11 0.9300 .
C12 C13 1.345(8) .
C12 H12 0.9300 .
C13 C14 1.433(6) .
C13 H13 0.9300 .
C14 C15 1.400(6) .
C14 C16 1.425(7) .
C16 H16 0.9300 .
C17 C18 1.536(7) .
C18 C21 1.447(9) .
C18 C19 1.522(9) .
C18 C20 1.635(12) .
C19 H19A 0.9600 .
C19 H19B 0.9600 .
C19 H19C 0.9600 .
C20 H20A 0.9600 .
C20 H20B 0.9600 .
C20 H20C 0.9600 .
C21 H21A 0.9600 .
C21 H21B 0.9600 .
C21 H21C 0.9600 .
C22 C23 1.527(6) .
C23 C25' 1.381(18) .
C23 C24 1.477(9) .
C23 C26 1.514(9) .
C23 C24' 1.53(3) .
C23 C25 1.566(10) .
C23 C26' 1.57(2) .
C24 H24A 0.9600 .
C24 H24B 0.9600 .
C24 H24C 0.9600 .
C25 H25A 0.9600 .
C25 H25B 0.9600 .
C25 H25C 0.9600 .
C26 H26A 0.9600 .
C26 H26B 0.9600 .
C26 H26C 0.9600 .
Cl4S C2S 1.710(10) .
Cl1S C1S 1.718(9) .
Cl2S C1S 1.683(9) .
C1S H1S1 0.9700 .
C1S H1S2 0.9700 .
C2S Cl3S 1.683(10) .
C2S H2S1 0.9700 .
C2S H2S2 0.9700 .
C25' H25D 0.9600 .
C25' H25E 0.9600 .
C25' H25F 0.9600 .
C26' H26D 0.9600 .
C26' H26E 0.9600 .
C26' H26F 0.9600 .
C24' H24D 0.9600 .
C24' H24E 0.9600 .
C24' H24F 0.9600 .
